data_4021336
loop_
_publ_author_name
'Alan R. Katritzky'
'Kavita Manju'
'Anna V. Gromova'
'Peter J. Steel'

_publ_section_title
;
 \b-Acylvinyl Anion and Dianion Equivalents:
 Lithiation of 1-[(2EZ)-3-Chloroprop-2-enyl]-1H-1,2,3-benzotriazole:
 Preparation and Elaboration of 1-(2-Oxiranylvinyl)-1H-benzotriazoles
;
_journal_name_full 'Journal of Organic Chemistry'
_journal_page_first 6018
_journal_page_last 6023
_journal_paper_doi 10.1021/jo049818j
_journal_volume 69
_journal_year 2004
_chemical_formula_sum 'C16 H14 Cl N3 O'
_chemical_formula_weight 299.75
_space_group_IT_number 19
_symmetry_cell_setting orthorhombic
_symmetry_space_group_name_Hall 'P 2ac 2ab'
_symmetry_space_group_name_H-M 'P 21 21 21'
_cell_angle_alpha 90.00
_cell_angle_beta 90.00
_cell_angle_gamma 90.00
_cell_formula_units_Z 4
_cell_length_a 4.8338(9)
_cell_length_b 11.587(2)
_cell_length_c 25.819(5)
_cell_measurement_temperature 163(2)
_cell_volume 1446.1(5)
_diffrn_ambient_temperature 163(2)
_exptl_crystal_density_diffrn 1.377
_cod_depositor_comments
;
The following automatic conversions were performed:
'_symmetry_cell_setting' value 'Orthorhombic' changed to 'orthorhombic'
according to '/home/saulius/struct/CIF-dictionaries/cif_core.dic'
dictionary named 'cif_core.dic' version 2.4.1 from 2010-06-29.

Automatic conversion script
Id: cif_fix_enum 1527 2010-12-29 10:47:43Z saulius 
;
_cod_database_code 4021336

loop_
_symmetry_equiv_pos_as_xyz
'x, y, z'
'-x+1/2, -y, z+1/2'
'-x, y+1/2, -z+1/2'
'x+1/2, -y+1/2, -z'

loop_
_atom_site_label
_atom_site_type_symbol
_atom_site_fract_x
_atom_site_fract_y
_atom_site_fract_z
_atom_site_U_iso_or_equiv
_atom_site_adp_type
_atom_site_occupancy
_atom_site_symmetry_multiplicity
_atom_site_calc_flag
_atom_site_refinement_flags
_atom_site_disorder_assembly
_atom_site_disorder_group
Cl1 Cl 0.9327(3) 0.68876(9) 0.04969(4) 0.0366(4) Uani 1 1 d . . .
O1 O 1.1567(8) 0.4307(3) 0.14253(11) 0.0359(9) Uani 1 1 d . . .
H1 H 1.230(11) 0.381(4) 0.123(2) 0.054 Uiso 1 1 d . . .
C1 C 1.1377(10) 0.5435(3) 0.12338(16) 0.0255(11) Uani 1 1 d . . .
H1A H 1.3256 0.5695 0.1121 0.031 Uiso 1 1 calc R . .
C2 C 0.9404(10) 0.5497(3) 0.07701(14) 0.0204(10) Uani 1 1 d . . .
C3 C 0.7961(9) 0.4646(4) 0.05707(15) 0.0220(10) Uani 1 1 d . . .
H3A H 0.8075 0.3925 0.0744 0.026 Uiso 1 1 calc R . .
C4 C 0.6131(9) 0.4691(3) 0.00933(14) 0.0220(11) Uani 1 1 d . . .
H4A H 0.4283 0.4377 0.0180 0.026 Uiso 1 1 calc R . .
H4B H 0.5891 0.5505 -0.0015 0.026 Uiso 1 1 calc R . .
C11 C 1.0393(11) 0.6206(4) 0.16756(17) 0.0318(13) Uani 1 1 d . . .
C12 C 0.8216(13) 0.5858(5) 0.19836(18) 0.0481(15) Uani 1 1 d . . .
H12A H 0.7275 0.5157 0.1911 0.058 Uiso 1 1 calc R . .
C13 C 0.7392(14) 0.6549(7) 0.24065(19) 0.076(3) Uani 1 1 d . . .
H13A H 0.5899 0.6308 0.2620 0.091 Uiso 1 1 calc R . .
C14 C 0.873(2) 0.7568(8) 0.2512(3) 0.105(4) Uani 1 1 d . . .
H14A H 0.8204 0.8026 0.2801 0.125 Uiso 1 1 calc R . .
C15 C 1.086(2) 0.7917(5) 0.2193(3) 0.082(3) Uani 1 1 d . . .
H15A H 1.1747 0.8635 0.2255 0.098 Uiso 1 1 calc R . .
C16 C 1.1733(13) 0.7233(4) 0.1779(2) 0.0472(15) Uani 1 1 d . . .
H16A H 1.3243 0.7473 0.1569 0.057 Uiso 1 1 calc R . .
N41 N 0.7304(8) 0.4032(3) -0.03358(13) 0.0226(9) Uani 1 1 d . . .
N42 N 0.6684(8) 0.2900(3) -0.04015(13) 0.0239(9) Uani 1 1 d . . .
N43 N 0.8196(8) 0.2504(3) -0.07843(13) 0.0233(9) Uani 1 1 d . . .
C43A C 0.9845(9) 0.3378(3) -0.09690(14) 0.0193(11) Uani 1 1 d . . .
C44 C 1.1775(10) 0.3398(4) -0.13725(16) 0.0274(12) Uani 1 1 d . . .
H44A H 1.2167 0.2724 -0.1569 0.033 Uiso 1 1 calc R . .
C45 C 1.3082(10) 0.4425(4) -0.14744(17) 0.0316(12) Uani 1 1 d . . .
H45A H 1.4422 0.4462 -0.1743 0.038 Uiso 1 1 calc R . .
C46 C 1.2462(10) 0.5432(4) -0.11847(17) 0.0329(13) Uani 1 1 d . . .
H46A H 1.3373 0.6133 -0.1270 0.039 Uiso 1 1 calc R . .
C47 C 1.0590(10) 0.5428(3) -0.07848(16) 0.0262(11) Uani 1 1 d . . .
H47A H 1.0205 0.6102 -0.0588 0.031 Uiso 1 1 calc R . .
C47A C 0.9284(9) 0.4376(3) -0.06836(15) 0.0190(10) Uani 1 1 d . . .

loop_
_atom_site_aniso_label
_atom_site_aniso_U_11
_atom_site_aniso_U_22
_atom_site_aniso_U_33
_atom_site_aniso_U_23
_atom_site_aniso_U_13
_atom_site_aniso_U_12
Cl1 0.0684(9) 0.0187(5) 0.0227(6) 0.0012(5) -0.0075(6) -0.0012(6)
O1 0.064(3) 0.0227(18) 0.0207(17) -0.0014(14) -0.0050(19) 0.0181(17)
C1 0.031(3) 0.024(3) 0.021(2) -0.005(2) 0.000(2) 0.003(2)
C2 0.033(3) 0.018(2) 0.009(2) 0.0015(19) 0.003(2) 0.009(2)
C3 0.034(3) 0.021(2) 0.011(2) 0.004(2) 0.004(2) 0.008(2)
C4 0.024(3) 0.022(2) 0.020(2) -0.0028(19) 0.002(2) 0.003(2)
C11 0.044(3) 0.031(3) 0.021(3) -0.004(2) -0.014(3) 0.015(3)
C12 0.054(4) 0.067(4) 0.023(3) 0.004(3) -0.003(3) 0.018(3)
C13 0.081(6) 0.132(6) 0.015(3) -0.013(4) -0.004(3) 0.076(5)
C14 0.169(10) 0.105(7) 0.039(4) -0.047(5) -0.051(6) 0.110(7)
C15 0.146(8) 0.043(4) 0.057(4) -0.033(4) -0.072(5) 0.041(5)
C16 0.069(4) 0.031(3) 0.041(3) -0.007(3) -0.027(3) 0.017(3)
N41 0.033(2) 0.018(2) 0.0168(19) -0.0017(16) 0.0021(19) 0.0016(17)
N42 0.030(2) 0.021(2) 0.021(2) -0.0007(16) -0.0050(19) -0.0035(17)
N43 0.030(2) 0.0214(18) 0.0185(19) -0.0037(17) -0.0041(19) 0.0032(18)
C43A 0.024(3) 0.021(2) 0.013(2) 0.0056(19) -0.002(2) -0.003(2)
C44 0.039(3) 0.024(3) 0.019(2) -0.004(2) -0.005(2) 0.004(2)
C45 0.032(3) 0.043(3) 0.020(2) -0.001(2) 0.005(2) -0.001(3)
C46 0.045(3) 0.027(3) 0.026(3) 0.001(2) 0.011(3) -0.007(2)
C47 0.036(3) 0.022(2) 0.020(2) -0.002(2) 0.000(2) -0.002(2)
C47A 0.023(2) 0.020(2) 0.013(2) -0.0035(18) 0.000(2) 0.001(2)

loop_
_geom_bond_atom_site_label_1
_geom_bond_atom_site_label_2
_geom_bond_distance
_geom_bond_site_symmetry_2
_geom_bond_publ_flag
Cl1 C2 1.759(4) . ?
O1 C1 1.401(5) . ?
O1 H1 0.85(5) . ?
C1 C11 1.525(6) . ?
C1 C2 1.532(6) . ?
C1 H1A 1.0000 . ?
C2 C3 1.313(6) . ?
C3 C4 1.518(6) . ?
C3 H3A 0.9500 . ?
C4 N41 1.460(5) . ?
C4 H4A 0.9900 . ?
C4 H4B 0.9900 . ?
C11 C12 1.379(7) . ?
C11 C16 1.381(7) . ?
C12 C13 1.411(7) . ?
C12 H12A 0.9500 . ?
C13 C14 1.375(11) . ?
C13 H13A 0.9500 . ?
C14 C15 1.378(11) . ?
C14 H14A 0.9500 . ?
C15 C16 1.395(8) . ?
C15 H15A 0.9500 . ?
C16 H16A 0.9500 . ?
N41 N42 1.357(4) . ?
N41 C47A 1.372(5) . ?
N42 N43 1.312(5) . ?
N43 C43A 1.373(5) . ?
C43A C47A 1.398(5) . ?
C43A C44 1.399(6) . ?
C44 C45 1.374(6) . ?
C44 H44A 0.9500 . ?
C45 C46 1.418(6) . ?
C45 H45A 0.9500 . ?
C46 C47 1.373(6) . ?
C46 H46A 0.9500 . ?
C47 C47A 1.397(6) . ?
C47 H47A 0.9500 . ?

loop_
_cod_related_entry_id
_cod_related_entry_database
_cod_related_entry_code
1 ChemSpider 21176668
